data_7706193
loop_
_publ_author_name
'Verhoeven, Dide G. A.'
'Albrecht, Martin'

_publ_section_title
;
 Modular O- <i>vs.</i> N-coordination of pyridylidene amide ligands to
 iron determines activity in alcohol oxidation catalysis.
;
_journal_issue 48
_journal_name_full 'Dalton transactions (Cambridge, England : 2003)'
_journal_page_first 17674
_journal_page_last 17682
_journal_paper_doi 10.1039/d0dt02818e
_journal_volume 49
_journal_year 2020
_chemical_formula_moiety 'I, C27 H26 Cl Fe N6 O'
_chemical_formula_sum 'C27 H26 Cl Fe I N6 O'
_chemical_formula_weight 668.74
_space_group_crystal_system monoclinic
_space_group_IT_number 14
_space_group_name_Hall '-P 2ybc'
_space_group_name_H-M_alt 'P 1 21/c 1'
_atom_sites_solution_hydrogens geom
_atom_sites_solution_primary dual
_audit_creation_date 2019-02-26
_audit_creation_method
;
Olex2 1.2
(compiled 2018.05.29 svn.r3508 for OlexSys, GUI svn.r5506)
;
_audit_update_record
;
2020-05-06 deposited with the CCDC.	2020-11-02 downloaded from the CCDC.
;
_cell_angle_alpha 90
_cell_angle_beta 97.2461(8)
_cell_angle_gamma 90
_cell_formula_units_Z 4
_cell_length_a 19.64797(16)
_cell_length_b 15.77189(15)
_cell_length_c 9.27194(8)
_cell_measurement_reflns_used 13267
_cell_measurement_temperature 173.01(10)
_cell_measurement_theta_max 27.3910
_cell_measurement_theta_min 1.6470
_cell_volume 2850.29(4)
_computing_cell_refinement 'CrysAlisPro 1.171.40.39a (Rigaku OD, 2019)'
_computing_data_collection 'CrysAlisPro 1.171.40.39a (Rigaku OD, 2019)'
_computing_data_reduction 'CrysAlisPro 1.171.40.39a (Rigaku OD, 2019)'
_computing_molecular_graphics 'Olex2 (Dolomanov et al., 2009)'
_computing_publication_material 'Olex2 (Dolomanov et al., 2009)'
_computing_structure_refinement 'ShelXL (Sheldrick, 2015)'
_computing_structure_solution 'ShelXT (Sheldrick, 2015)'
_diffrn_ambient_environment N~2~
_diffrn_ambient_temperature 173.01(10)
_diffrn_detector 'CCD plate'
_diffrn_detector_area_resol_mean 16.0965
_diffrn_detector_type Eos
_diffrn_measured_fraction_theta_full 1.000
_diffrn_measured_fraction_theta_max 0.928
_diffrn_measurement_details
;
List of Runs (angles in degrees, time in seconds):

  # Type    Start    End  Width  t~exp~   \w     \q     \k     \f   Frames
#--------------------------------------------------------------------------
  1  \w    -16.00 112.00   1.00   18.00    --   27.42  77.00-180.00  128
  2  \w     35.00 122.00   1.00   18.00    --   27.42 178.00  90.00   87
  3  \w     35.00 122.00   1.00   18.00    --   27.42 178.00 -90.00   87
  4  \w    -49.00  65.00   1.00   18.00    --   27.42 -57.00  90.00  114
  5  \w    -10.00 103.00   1.00   18.00    --   27.42  57.00 -30.00  113
  6  \w    -54.00  27.00   1.00   18.00    --   27.42 -38.00-150.00   81
  7  \w    -10.00 103.00   1.00   18.00    --   27.42  57.00  60.00  113
;
_diffrn_measurement_device 'four-circle diffractometer'
_diffrn_measurement_device_type 'SuperNova, Single source at offset/far, Eos'
_diffrn_measurement_method '\w scans'
_diffrn_orient_matrix_type 'CrysAlisPro convention (1999,Acta A55,543-557)'
_diffrn_orient_matrix_UB_11 -0.0321229000
_diffrn_orient_matrix_UB_12 -0.0201671000
_diffrn_orient_matrix_UB_13 -0.0193532000
_diffrn_orient_matrix_UB_21 -0.0165639000
_diffrn_orient_matrix_UB_22 0.0400286000
_diffrn_orient_matrix_UB_23 -0.0031275000
_diffrn_orient_matrix_UB_31 0.0042677000
_diffrn_orient_matrix_UB_32 0.0035681000
_diffrn_orient_matrix_UB_33 -0.0745970000
_diffrn_radiation_monochromator mirror
_diffrn_radiation_probe x-ray
_diffrn_radiation_type MoK\a
_diffrn_radiation_wavelength 0.71073
_diffrn_reflns_av_R_equivalents 0.0314
_diffrn_reflns_av_unetI/netI 0.0252
_diffrn_reflns_Laue_measured_fraction_full 1.000
_diffrn_reflns_Laue_measured_fraction_max 0.928
_diffrn_reflns_limit_h_max 25
_diffrn_reflns_limit_h_min -25
_diffrn_reflns_limit_k_max 20
_diffrn_reflns_limit_k_min -19
_diffrn_reflns_limit_l_max 11
_diffrn_reflns_limit_l_min -11
_diffrn_reflns_number 30955
_diffrn_reflns_point_group_measured_fraction_full 1.000
_diffrn_reflns_point_group_measured_fraction_max 0.928
_diffrn_reflns_theta_full 25.242
_diffrn_reflns_theta_max 28.156
_diffrn_reflns_theta_min 1.661
_diffrn_source 'micro-focus sealed X-ray tube'
_diffrn_source_type 'SuperNova (Mo) X-ray Source'
_exptl_absorpt_coefficient_mu 1.737
_exptl_absorpt_correction_T_max 1.000
_exptl_absorpt_correction_T_min 0.550
_exptl_absorpt_correction_type gaussian
_exptl_absorpt_process_details
;
CrysAlisPro 1.171.40.39a (Rigaku Oxford Diffraction, 2019)
Numerical absorption correction based on gaussian integration over
			a multifaceted crystal model
Empirical absorption correction using spherical harmonics,
 implemented in SCALE3 ABSPACK scaling algorithm.
;
_exptl_crystal_colour red
_exptl_crystal_colour_primary red
_exptl_crystal_density_diffrn 1.558
_exptl_crystal_description plate
_exptl_crystal_F_000 1336
_exptl_crystal_size_max 0.249
_exptl_crystal_size_mid 0.216
_exptl_crystal_size_min 0.043
_refine_diff_density_max 0.934
_refine_diff_density_min -0.329
_refine_diff_density_rms 0.065
_refine_ls_extinction_method none
_refine_ls_goodness_of_fit_ref 1.044
_refine_ls_hydrogen_treatment constr
_refine_ls_matrix_type full
_refine_ls_number_parameters 335
_refine_ls_number_reflns 6497
_refine_ls_number_restraints 0
_refine_ls_restrained_S_all 1.044
_refine_ls_R_factor_all 0.0409
_refine_ls_R_factor_gt 0.0315
_refine_ls_shift/su_max 0.001
_refine_ls_shift/su_mean 0.000
_refine_ls_structure_factor_coef Fsqd
_refine_ls_weighting_details 'w=1/[\s^2^(Fo^2^)+(0.0345P)^2^+1.6337P] where P=(Fo^2^+2Fc^2^)/3'
_refine_ls_weighting_scheme calc
_refine_ls_wR_factor_gt 0.0743
_refine_ls_wR_factor_ref 0.0791
_reflns_Friedel_coverage 0.000
_reflns_number_gt 5462
_reflns_number_total 6497
_reflns_threshold_expression 'I > 2\s(I)'
_cod_data_source_file d0dt02818e2.cif
_cod_data_source_block 19ma034c_dv66
_cod_database_code 7706193
_shelx_shelxl_version_number 2018/1
_shelx_space_group_comment
;
The symmetry employed for this shelxl refinement is uniquely defined
by the following loop, which should always be used as a source of
symmetry information in preference to the above space-group names.
They are only intended as comments.
;
_olex2_refinement_description
;
1. Fixed Uiso
 At 1.2 times of:
  All C(H) groups
 At 1.5 times of:
  All C(H,H,H) groups
2.a Aromatic/amide H refined with riding coordinates:
 C1(H1), C2(H2), C3(H3), C4(H4), C8(H8), C9(H9), C10(H10), C11(H11), C13(H13),
 C14(H14), C15(H15), C16(H16), C17(H17), C18(H18), C19(H19), C20(H20), C21(H21),
  C22(H22), C23(H23), C24(H24), C25(H25), C26(H26), C27(H27)
2.b Idealised Me refined as rotating group:
 C12(H12A,H12B,H12C)
;
_olex2_submission_special_instructions 'No special instructions were received'

loop_
_space_group_symop_operation_xyz
'x, y, z'
'-x, y+1/2, -z+1/2'
'-x, -y, -z'
'x, -y-1/2, z-1/2'

loop_
_atom_site_label
_atom_site_type_symbol
_atom_site_fract_x
_atom_site_fract_y
_atom_site_fract_z
_atom_site_U_iso_or_equiv
_atom_site_adp_type
_atom_site_occupancy
_atom_site_site_symmetry_order
_atom_site_calc_flag
_atom_site_refinement_flags_posn
_atom_site_refinement_flags_adp
_atom_site_refinement_flags_occupancy
_atom_site_disorder_assembly
_atom_site_disorder_group
I1 I 0.49607(2) 0.59933(2) 0.75712(2) 0.04330(7) Uani 1 1 d . . . . .
Fe1 Fe 0.82140(2) 0.47607(2) 0.74680(4) 0.03794(10) Uani 1 1 d . . . . .
Cl1 Cl 0.91147(4) 0.40153(5) 0.89166(8) 0.05153(18) Uani 1 1 d . . . . .
O1 O 0.75718(9) 0.55469(11) 0.60785(19) 0.0400(4) Uani 1 1 d . . . . .
N1 N 0.86656(11) 0.60244(14) 0.7819(3) 0.0425(5) Uani 1 1 d . . . . .
N2 N 0.74178(12) 0.68984(14) 0.5104(3) 0.0442(5) Uani 1 1 d . . . . .
N3 N 0.55144(12) 0.65509(13) 0.2653(2) 0.0400(5) Uani 1 1 d . . . . .
N4 N 0.87595(11) 0.44592(14) 0.5502(2) 0.0417(5) Uani 1 1 d . . . . .
N5 N 0.75016(11) 0.37122(15) 0.6852(2) 0.0407(5) Uani 1 1 d . . . . .
N6 N 0.75987(11) 0.49937(15) 0.9306(2) 0.0426(5) Uani 1 1 d . . . . .
C1 C 0.92057(15) 0.6242(2) 0.8779(4) 0.0522(7) Uani 1 1 d . . . . .
H1 H 0.942895 0.582526 0.937102 0.063 Uiso 1 1 calc R . . . .
C2 C 0.94382(18) 0.7062(2) 0.8913(4) 0.0724(11) Uani 1 1 d . . . . .
H2 H 0.980780 0.719888 0.960164 0.087 Uiso 1 1 calc R . . . .
C3 C 0.9125(2) 0.7672(2) 0.8032(5) 0.0839(13) Uani 1 1 d . . . . .
H3 H 0.928810 0.822579 0.809332 0.101 Uiso 1 1 calc R . . . .
C4 C 0.85579(17) 0.7465(2) 0.7039(4) 0.0642(9) Uani 1 1 d . . . . .
H4 H 0.833219 0.787563 0.643758 0.077 Uiso 1 1 calc R . . . .
C5 C 0.83400(14) 0.66293(17) 0.6973(3) 0.0441(7) Uani 1 1 d . . . . .
C6 C 0.77230(13) 0.63272(17) 0.5982(3) 0.0393(6) Uani 1 1 d . . . . .
C7 C 0.67940(14) 0.67309(16) 0.4300(3) 0.0400(6) Uani 1 1 d . . . . .
C8 C 0.66407(16) 0.7095(2) 0.2921(4) 0.0579(8) Uani 1 1 d . . . . .
H8 H 0.697421 0.741195 0.253672 0.069 Uiso 1 1 calc R . . . .
C9 C 0.60165(16) 0.6995(2) 0.2133(3) 0.0565(8) Uani 1 1 d . . . . .
H9 H 0.593269 0.723853 0.121398 0.068 Uiso 1 1 calc R . . . .
C10 C 0.56414(14) 0.61960(17) 0.3977(3) 0.0387(6) Uani 1 1 d . . . . .
H10 H 0.529430 0.589330 0.434104 0.046 Uiso 1 1 calc R . . . .
C11 C 0.62599(13) 0.62661(17) 0.4797(3) 0.0374(6) Uani 1 1 d . . . . .
H11 H 0.633203 0.600296 0.570084 0.045 Uiso 1 1 calc R . . . .
C12 C 0.48318(16) 0.64847(19) 0.1796(3) 0.0512(7) Uani 1 1 d . . . . .
H12A H 0.459216 0.600606 0.212572 0.077 Uiso 1 1 calc GR . . . .
H12B H 0.488329 0.641246 0.078710 0.077 Uiso 1 1 calc GR . . . .
H12C H 0.457547 0.699246 0.191588 0.077 Uiso 1 1 calc GR . . . .
C13 C 0.90237(17) 0.5048(2) 0.4710(3) 0.0537(7) Uani 1 1 d . . . . .
H13 H 0.900027 0.561109 0.499613 0.064 Uiso 1 1 calc R . . . .
C14 C 0.93324(19) 0.4868(2) 0.3480(4) 0.0658(9) Uani 1 1 d . . . . .
H14 H 0.951311 0.529915 0.296015 0.079 Uiso 1 1 calc R . . . .
C15 C 0.93649(18) 0.4049(2) 0.3053(4) 0.0636(9) Uani 1 1 d . . . . .
H15 H 0.955533 0.391053 0.221499 0.076 Uiso 1 1 calc R . . . .
C16 C 0.91161(17) 0.3434(2) 0.3865(4) 0.0603(9) Uani 1 1 d . . . . .
H16 H 0.914006 0.286697 0.360187 0.072 Uiso 1 1 calc R . . . .
C17 C 0.88262(16) 0.3666(2) 0.5088(4) 0.0528(7) Uani 1 1 d . . . . .
H17 H 0.866920 0.323814 0.565321 0.063 Uiso 1 1 calc R . . . .
C18 C 0.75793(16) 0.2979(2) 0.7565(3) 0.0571(8) Uani 1 1 d . . . . .
H18 H 0.794380 0.292380 0.830244 0.068 Uiso 1 1 calc R . . . .
C19 C 0.71450(18) 0.2297(2) 0.7261(4) 0.0660(9) Uani 1 1 d . . . . .
H19 H 0.722744 0.178957 0.776267 0.079 Uiso 1 1 calc R . . . .
C20 C 0.65912(16) 0.2376(2) 0.6214(3) 0.0578(8) Uani 1 1 d . . . . .
H20 H 0.629095 0.192513 0.599073 0.069 Uiso 1 1 calc R . . . .
C21 C 0.64923(16) 0.3131(2) 0.5509(3) 0.0564(8) Uani 1 1 d . . . . .
H21 H 0.611487 0.320889 0.480960 0.068 Uiso 1 1 calc R . . . .
C22 C 0.69590(15) 0.37822(19) 0.5844(3) 0.0457(6) Uani 1 1 d . . . . .
H22 H 0.688986 0.429130 0.534053 0.055 Uiso 1 1 calc R . . . .
C23 C 0.78918(15) 0.4993(2) 1.0700(3) 0.0543(8) Uani 1 1 d . . . . .
H23 H 0.836774 0.496710 1.088111 0.065 Uiso 1 1 calc R . . . .
C24 C 0.75235(16) 0.5029(2) 1.1878(3) 0.0584(8) Uani 1 1 d . . . . .
H24 H 0.774773 0.503611 1.282324 0.070 Uiso 1 1 calc R . . . .
C25 C 0.68166(15) 0.50548(19) 1.1618(3) 0.0507(7) Uani 1 1 d . . . . .
H25 H 0.655396 0.505676 1.238494 0.061 Uiso 1 1 calc R . . . .
C26 C 0.65113(15) 0.5077(2) 1.0216(3) 0.0502(7) Uani 1 1 d . . . . .
H26 H 0.603622 0.510876 1.001159 0.060 Uiso 1 1 calc R . . . .
C27 C 0.69138(14) 0.50519(19) 0.9104(3) 0.0480(7) Uani 1 1 d . . . . .
H27 H 0.669632 0.507686 0.815364 0.058 Uiso 1 1 calc R . . . .

loop_
_atom_site_aniso_label
_atom_site_aniso_U_11
_atom_site_aniso_U_22
_atom_site_aniso_U_33
_atom_site_aniso_U_23
_atom_site_aniso_U_13
_atom_site_aniso_U_12
I1 0.04490(11) 0.04806(13) 0.03818(11) 0.00695(7) 0.01004(8) 0.00440(8)
Fe1 0.03465(19) 0.0415(2) 0.0366(2) 0.00192(16) 0.00044(15) -0.00333(15)
Cl1 0.0437(4) 0.0603(5) 0.0470(4) 0.0013(3) -0.0084(3) 0.0037(3)
O1 0.0400(10) 0.0353(10) 0.0439(10) 0.0039(8) 0.0019(8) -0.0031(8)
N1 0.0349(12) 0.0480(14) 0.0459(13) -0.0106(10) 0.0101(10) -0.0048(10)
N2 0.0411(12) 0.0329(12) 0.0605(14) 0.0037(11) 0.0142(11) 0.0016(9)
N3 0.0470(13) 0.0364(12) 0.0375(12) 0.0049(9) 0.0089(10) 0.0119(10)
N4 0.0432(12) 0.0400(13) 0.0413(12) -0.0012(10) 0.0035(10) 0.0025(10)
N5 0.0397(12) 0.0421(12) 0.0390(12) 0.0044(10) -0.0005(9) -0.0029(10)
N6 0.0374(12) 0.0511(14) 0.0388(12) 0.0005(10) 0.0035(9) -0.0032(10)
C1 0.0359(15) 0.0633(19) 0.0574(18) -0.0201(16) 0.0058(13) -0.0058(14)
C2 0.0514(19) 0.069(2) 0.095(3) -0.038(2) 0.0039(18) -0.0066(17)
C3 0.066(2) 0.048(2) 0.136(4) -0.037(2) 0.008(2) -0.0118(18)
C4 0.0524(19) 0.0401(17) 0.100(3) -0.0154(17) 0.0081(18) -0.0030(14)
C5 0.0381(14) 0.0388(15) 0.0585(17) -0.0133(13) 0.0182(13) -0.0023(11)
C6 0.0372(14) 0.0341(14) 0.0491(15) -0.0026(12) 0.0152(12) -0.0007(11)
C7 0.0449(15) 0.0285(13) 0.0492(15) 0.0058(11) 0.0161(12) 0.0083(11)
C8 0.0511(18) 0.0533(19) 0.073(2) 0.0325(16) 0.0213(15) 0.0061(14)
C9 0.0596(19) 0.057(2) 0.0545(18) 0.0285(15) 0.0150(15) 0.0153(15)
C10 0.0473(15) 0.0372(14) 0.0331(13) 0.0004(11) 0.0108(11) 0.0019(11)
C11 0.0451(15) 0.0385(14) 0.0303(12) 0.0022(10) 0.0108(11) 0.0032(11)
C12 0.0594(19) 0.0520(19) 0.0393(15) 0.0008(13) -0.0051(13) 0.0133(14)
C13 0.065(2) 0.0473(18) 0.0515(17) -0.0021(14) 0.0169(15) 0.0033(14)
C14 0.077(2) 0.068(2) 0.057(2) 0.0037(17) 0.0251(17) 0.0061(18)
C15 0.057(2) 0.084(3) 0.0508(19) -0.0120(17) 0.0098(15) 0.0162(18)
C16 0.0515(19) 0.057(2) 0.071(2) -0.0179(17) 0.0026(16) 0.0135(15)
C17 0.0519(18) 0.0466(17) 0.0597(19) -0.0009(14) 0.0059(14) 0.0047(14)
C18 0.0506(17) 0.055(2) 0.0613(19) 0.0181(15) -0.0087(14) -0.0082(14)
C19 0.072(2) 0.053(2) 0.070(2) 0.0194(17) -0.0021(17) -0.0143(17)
C20 0.0538(18) 0.055(2) 0.064(2) -0.0003(16) 0.0029(15) -0.0194(15)
C21 0.0509(18) 0.057(2) 0.0563(18) -0.0036(15) -0.0126(14) -0.0067(15)
C22 0.0497(16) 0.0424(15) 0.0423(15) 0.0012(12) -0.0045(12) -0.0030(12)
C23 0.0400(15) 0.076(2) 0.0458(16) -0.0001(15) 0.0021(12) -0.0032(15)
C24 0.0526(18) 0.081(2) 0.0403(16) -0.0009(16) 0.0027(13) 0.0030(16)
C25 0.0507(17) 0.0543(18) 0.0487(17) -0.0022(14) 0.0132(13) 0.0039(14)
C26 0.0401(15) 0.0583(19) 0.0530(17) -0.0018(14) 0.0091(13) 0.0049(13)
C27 0.0414(15) 0.0595(19) 0.0417(15) 0.0012(13) -0.0003(12) 0.0024(13)

loop_
_atom_type_symbol
_atom_type_description
_atom_type_scat_dispersion_real
_atom_type_scat_dispersion_imag
_atom_type_scat_source
C C 0.0033 0.0016 'International Tables Vol C Tables 4.2.6.8 and 6.1.1.4'
H H 0.0000 0.0000 'International Tables Vol C Tables 4.2.6.8 and 6.1.1.4'
Cl Cl 0.1484 0.1585 'International Tables Vol C Tables 4.2.6.8 and 6.1.1.4'
Fe Fe 0.3463 0.8444 'International Tables Vol C Tables 4.2.6.8 and 6.1.1.4'
I I -0.4742 1.8119 'International Tables Vol C Tables 4.2.6.8 and 6.1.1.4'
N N 0.0061 0.0033 'International Tables Vol C Tables 4.2.6.8 and 6.1.1.4'
O O 0.0106 0.0060 'International Tables Vol C Tables 4.2.6.8 and 6.1.1.4'

loop_
_exptl_crystal_face_index_h
_exptl_crystal_face_index_k
_exptl_crystal_face_index_l
_exptl_crystal_face_perp_dist
1 0 0 0.0213
-1 0 0 0.0213
0 -1 0 0.1033
0 1 0 0.1123
3 4 -5 0.1001
2 -1 -5 0.1292
-3 1 5 0.1032

loop_
_geom_angle_atom_site_label_1
_geom_angle_atom_site_label_2
_geom_angle_atom_site_label_3
_geom_angle
_geom_angle_site_symmetry_1
_geom_angle_site_symmetry_3
_geom_angle_publ_flag
O1 Fe1 Cl1 169.46(5) . . ?
O1 Fe1 N1 75.74(8) . . ?
O1 Fe1 N4 86.50(8) . . ?
O1 Fe1 N5 88.34(8) . . ?
O1 Fe1 N6 91.70(8) . . ?
N1 Fe1 Cl1 96.13(7) . . ?
N1 Fe1 N4 94.95(8) . . ?
N1 Fe1 N5 163.28(9) . . ?
N1 Fe1 N6 89.15(8) . . ?
N4 Fe1 Cl1 87.56(6) . . ?
N5 Fe1 Cl1 100.26(6) . . ?
N5 Fe1 N4 89.05(8) . . ?
N5 Fe1 N6 86.20(8) . . ?
N6 Fe1 Cl1 94.91(6) . . ?
N6 Fe1 N4 174.98(8) . . ?
C6 O1 Fe1 119.26(17) . . ?
C1 N1 Fe1 127.1(2) . . ?
C1 N1 C5 119.0(3) . . ?
C5 N1 Fe1 113.90(18) . . ?
C6 N2 C7 120.8(2) . . ?
C9 N3 C12 120.1(2) . . ?
C10 N3 C9 118.9(3) . . ?
C10 N3 C12 121.0(2) . . ?
C13 N4 Fe1 123.51(19) . . ?
C17 N4 Fe1 120.3(2) . . ?
C17 N4 C13 116.2(3) . . ?
C18 N5 Fe1 119.74(19) . . ?
C18 N5 C22 116.9(3) . . ?
C22 N5 Fe1 123.24(19) . . ?
C23 N6 Fe1 121.55(19) . . ?
C27 N6 Fe1 122.30(18) . . ?
C27 N6 C23 115.8(2) . . ?
N1 C1 H1 119.1 . . ?
N1 C1 C2 121.9(3) . . ?
C2 C1 H1 119.1 . . ?
C1 C2 H2 120.2 . . ?
C3 C2 C1 119.5(3) . . ?
C3 C2 H2 120.2 . . ?
C2 C3 H3 120.1 . . ?
C2 C3 C4 119.7(3) . . ?
C4 C3 H3 120.1 . . ?
C3 C4 H4 121.0 . . ?
C5 C4 C3 118.0(4) . . ?
C5 C4 H4 121.0 . . ?
N1 C5 C4 121.9(3) . . ?
N1 C5 C6 114.8(2) . . ?
C4 C5 C6 123.3(3) . . ?
O1 C6 N2 128.1(3) . . ?
O1 C6 C5 116.2(2) . . ?
N2 C6 C5 115.7(2) . . ?
N2 C7 C8 119.3(2) . . ?
N2 C7 C11 125.0(2) . . ?
C8 C7 C11 115.5(3) . . ?
C7 C8 H8 119.3 . . ?
C9 C8 C7 121.4(3) . . ?
C9 C8 H8 119.3 . . ?
N3 C9 C8 121.4(3) . . ?
N3 C9 H9 119.3 . . ?
C8 C9 H9 119.3 . . ?
N3 C10 H10 119.0 . . ?
N3 C10 C11 121.9(3) . . ?
C11 C10 H10 119.0 . . ?
C7 C11 H11 119.6 . . ?
C10 C11 C7 120.9(2) . . ?
C10 C11 H11 119.6 . . ?
N3 C12 H12A 109.5 . . ?
N3 C12 H12B 109.5 . . ?
N3 C12 H12C 109.5 . . ?
H12A C12 H12B 109.5 . . ?
H12A C12 H12C 109.5 . . ?
H12B C12 H12C 109.5 . . ?
N4 C13 H13 118.2 . . ?
N4 C13 C14 123.6(3) . . ?
C14 C13 H13 118.2 . . ?
C13 C14 H14 120.7 . . ?
C15 C14 C13 118.5(3) . . ?
C15 C14 H14 120.7 . . ?
C14 C15 H15 120.5 . . ?
C14 C15 C16 119.1(3) . . ?
C16 C15 H15 120.5 . . ?
C15 C16 H16 120.6 . . ?
C15 C16 C17 118.8(3) . . ?
C17 C16 H16 120.6 . . ?
N4 C17 C16 123.7(3) . . ?
N4 C17 H17 118.1 . . ?
C16 C17 H17 118.1 . . ?
N5 C18 H18 118.4 . . ?
N5 C18 C19 123.1(3) . . ?
C19 C18 H18 118.4 . . ?
C18 C19 H19 120.3 . . ?
C20 C19 C18 119.3(3) . . ?
C20 C19 H19 120.3 . . ?
C19 C20 H20 120.9 . . ?
C21 C20 C19 118.2(3) . . ?
C21 C20 H20 120.9 . . ?
C20 C21 H21 120.3 . . ?
C20 C21 C22 119.4(3) . . ?
C22 C21 H21 120.3 . . ?
N5 C22 C21 123.0(3) . . ?
N5 C22 H22 118.5 . . ?
C21 C22 H22 118.5 . . ?
N6 C23 H23 118.2 . . ?
N6 C23 C24 123.6(3) . . ?
C24 C23 H23 118.2 . . ?
C23 C24 H24 120.7 . . ?
C25 C24 C23 118.5(3) . . ?
C25 C24 H24 120.7 . . ?
C24 C25 H25 120.7 . . ?
C26 C25 C24 118.7(3) . . ?
C26 C25 H25 120.7 . . ?
C25 C26 H26 120.4 . . ?
C25 C26 C27 119.2(3) . . ?
C27 C26 H26 120.4 . . ?
N6 C27 C26 124.0(3) . . ?
N6 C27 H27 118.0 . . ?
C26 C27 H27 118.0 . . ?

loop_
_geom_bond_atom_site_label_1
_geom_bond_atom_site_label_2
_geom_bond_distance
_geom_bond_site_symmetry_2
_geom_bond_publ_flag
Fe1 Cl1 2.3914(8) . ?
Fe1 O1 2.0927(18) . ?
Fe1 N1 2.189(2) . ?
Fe1 N4 2.278(2) . ?
Fe1 N5 2.195(2) . ?
Fe1 N6 2.240(2) . ?
O1 C6 1.272(3) . ?
N1 C1 1.341(4) . ?
N1 C5 1.344(4) . ?
N2 C6 1.308(3) . ?
N2 C7 1.377(4) . ?
N3 C9 1.348(4) . ?
N3 C10 1.344(3) . ?
N3 C12 1.474(4) . ?
N4 C13 1.329(4) . ?
N4 C17 1.320(4) . ?
N5 C18 1.331(4) . ?
N5 C22 1.331(3) . ?
N6 C23 1.347(4) . ?
N6 C27 1.338(3) . ?
C1 H1 0.9300 . ?
C1 C2 1.372(5) . ?
C2 H2 0.9300 . ?
C2 C3 1.358(6) . ?
C3 H3 0.9300 . ?
C3 C4 1.391(5) . ?
C4 H4 0.9300 . ?
C4 C5 1.385(4) . ?
C5 C6 1.504(4) . ?
C7 C8 1.400(4) . ?
C7 C11 1.405(4) . ?
C8 H8 0.9300 . ?
C8 C9 1.355(4) . ?
C9 H9 0.9300 . ?
C10 H10 0.9300 . ?
C10 C11 1.354(4) . ?
C11 H11 0.9300 . ?
C12 H12A 0.9600 . ?
C12 H12B 0.9600 . ?
C12 H12C 0.9600 . ?
C13 H13 0.9300 . ?
C13 C14 1.387(4) . ?
C14 H14 0.9300 . ?
C14 C15 1.354(5) . ?
C15 H15 0.9300 . ?
C15 C16 1.356(5) . ?
C16 H16 0.9300 . ?
C16 C17 1.381(5) . ?
C17 H17 0.9300 . ?
C18 H18 0.9300 . ?
C18 C19 1.380(4) . ?
C19 H19 0.9300 . ?
C19 C20 1.369(4) . ?
C20 H20 0.9300 . ?
C20 C21 1.360(4) . ?
C21 H21 0.9300 . ?
C21 C22 1.386(4) . ?
C22 H22 0.9300 . ?
C23 H23 0.9300 . ?
C23 C24 1.386(4) . ?
C24 H24 0.9300 . ?
C24 C25 1.380(4) . ?
C25 H25 0.9300 . ?
C25 C26 1.362(4) . ?
C26 H26 0.9300 . ?
C26 C27 1.377(4) . ?
C27 H27 0.9300 . ?
